data_7058047
loop_
_publ_author_name
'Colina-Vegas, Legna'
'Lima Prado Godinho, Joseane'
'Coutinho, Thallita'
'Correa, Rodrigo S.'
'de Souza, Wanderley'
'Cola Fernandes Rodrigues, Juliany'
'Batista, Alzir Azevedo'
'Navarro, Maribel'

_publ_section_title
;
 Antiparasitic activity and ultrastructural alterations provoked by
 organoruthenium complexes against Leishmania amazonensis
;
_journal_issue 3
_journal_name_full 'New Journal of Chemistry'
_journal_page_first 1431
_journal_paper_doi 10.1039/C8NJ04657C
_journal_volume 43
_journal_year 2019
_chemical_absolute_configuration ad
_chemical_compound_source 'synthesis as described'
_chemical_formula_moiety 'C28 H31 Cl O P Ru, F6 P'
_chemical_formula_sum 'C28 H31 Cl F6 O P2 Ru'
_chemical_formula_weight 695.99
_space_group_IT_number 45
_space_group_name_Hall 'I 2 -2c'
_space_group_name_H-M_alt 'I b a 2'
_symmetry_cell_setting orthorhombic
_symmetry_Int_Tables_number 45
_symmetry_space_group_name_Hall 'I 2 -2c'
_symmetry_space_group_name_H-M 'I b a 2'
_atom_sites_solution_hydrogens mixed
_atom_sites_solution_primary direct
_audit_conform_dict_location ftp://ftp.iucr.org/pub/cif_core.dic
_audit_conform_dict_name cif_core.dic
_audit_conform_dict_version 2.4.5
_audit_creation_date 2018-11-20T02:02:13-00:00
_audit_creation_method 'WinGX routine CIF_UPDATE'
_audit_update_record
;
2018-11-20 deposited with the CCDC.
2018-12-10 downloaded from the CCDC.
;
_cell_angle_alpha 90
_cell_angle_beta 90
_cell_angle_gamma 90
_cell_formula_units_Z 8
_cell_length_a 20.732(3)
_cell_length_b 16.101(1)
_cell_length_c 17.977(3)
_cell_measurement_reflns_used 4556
_cell_measurement_temperature 293
_cell_measurement_theta_max 25.679
_cell_measurement_theta_min 2.941
_cell_measurement_wavelength 0.71073
_cell_volume 6000.8(14)
_computing_cell_refinement 'HKL Scalepack (Otwinowski & Minor 1997)'
_computing_data_collection 'Collect (Bruker AXS BV, 1997-2004)'
_computing_data_reduction 'HKL Denzo and Scalepack (Otwinowski & Minor 1997)'
_computing_molecular_graphics 'Ortep-3 for Windows (Farrugia, 1997)'
_computing_publication_material 'WinGX publication routines (Farrugia, 1999)'
_computing_structure_refinement 'SHELXL-2018/3 (Sheldrick, 2018)'
_diffrn_ambient_temperature 293
_diffrn_detector 'CCD plate'
_diffrn_detector_area_resol_mean 9
_diffrn_measured_fraction_theta_full 0.994
_diffrn_measured_fraction_theta_max 0.994
_diffrn_measurement_device '95mm CCD camera on \k-goniostat'
_diffrn_measurement_device_type KappaCCD
_diffrn_measurement_method 'CCD rotation images, thick slices'
_diffrn_orient_matrix_UB_11 0.015421
_diffrn_orient_matrix_UB_12 0.048363
_diffrn_orient_matrix_UB_13 -0.007981
_diffrn_orient_matrix_UB_21 -0.036776
_diffrn_orient_matrix_UB_22 0
_diffrn_orient_matrix_UB_23 -0.076956
_diffrn_orient_matrix_UB_31 -0.027134
_diffrn_orient_matrix_UB_32 0.027486
_diffrn_orient_matrix_UB_33 0.014043
_diffrn_radiation_monochromator 'horizonally mounted graphite crystal'
_diffrn_radiation_probe x-ray
_diffrn_radiation_type MoK\a
_diffrn_radiation_wavelength 0.71073
_diffrn_reflns_av_R_equivalents 0.0546
_diffrn_reflns_av_unetI/netI 0.0606
_diffrn_reflns_Laue_measured_fraction_full 0.994
_diffrn_reflns_Laue_measured_fraction_max 0.994
_diffrn_reflns_limit_h_max 25
_diffrn_reflns_limit_h_min -25
_diffrn_reflns_limit_k_max 19
_diffrn_reflns_limit_k_min -19
_diffrn_reflns_limit_l_max 21
_diffrn_reflns_limit_l_min -21
_diffrn_reflns_number 10295
_diffrn_reflns_point_group_measured_fraction_full 0.989
_diffrn_reflns_point_group_measured_fraction_max 0.989
_diffrn_reflns_reduction_process
;
        Scaled and merged with Sortav
        R.H. Blessing, (1987) Cryst. Rev. 1, 3-58
        R.H. Blessing, (1989) J. Appl. Cryst. 22, 396-397
;
_diffrn_reflns_theta_full 25.242
_diffrn_reflns_theta_max 25.679
_diffrn_reflns_theta_min 2.941
_diffrn_source 'Enraf Nonius FR590'
_diffrn_standards_number 0
_exptl_absorpt_coefficient_mu 0.776
_exptl_absorpt_correction_T_max 0.818
_exptl_absorpt_correction_T_min 0.723
_exptl_absorpt_correction_type gaussian
_exptl_absorpt_process_details
;
   P. Coppens, L. Leiserowitz, D Rabinovich, Acta Cryst.
   (1965), 18, 1035-1038
;
_exptl_crystal_colour orange
_exptl_crystal_density_diffrn 1.541
_exptl_crystal_density_method 'not measured'
_exptl_crystal_description prism
_exptl_crystal_F_000 2816
_exptl_crystal_size_max 0.35
_exptl_crystal_size_mid 0.30
_exptl_crystal_size_min 0.21
_refine_diff_density_max 0.965
_refine_diff_density_min -1.011
_refine_diff_density_rms 0.097
_refine_ls_abs_structure_details
;
 Flack x determined using 1689 quotients [(I+)-(I-)]/[(I+)+(I-)]
 (Parsons, Flack and Wagner, Acta Cryst. B69 (2013) 249-259).
;
_refine_ls_abs_structure_Flack -0.08(4)
_refine_ls_extinction_coef 0.0047(5)
_refine_ls_extinction_expression Fc^*^=kFc[1+0.001xFc^2^\l^3^/sin(2\q)]^-1/4^
_refine_ls_extinction_method 'SHELXL-2018/3 (Sheldrick 2018)'
_refine_ls_goodness_of_fit_ref 1.04
_refine_ls_hydrogen_treatment constr
_refine_ls_matrix_type full
_refine_ls_number_constraints 0
_refine_ls_number_parameters 356
_refine_ls_number_reflns 5650
_refine_ls_number_restraints 1
_refine_ls_restrained_S_all 1.04
_refine_ls_R_factor_all 0.0704
_refine_ls_R_factor_gt 0.051
_refine_ls_shift/su_max 0.001
_refine_ls_shift/su_mean 0
_refine_ls_structure_factor_coef Fsqd
_refine_ls_weighting_details 'w=1/[\s^2^(Fo^2^)+(0.0815P)^2^+4.7049P] where P=(Fo^2^+2Fc^2^)/3'
_refine_ls_weighting_scheme calc
_refine_ls_wR_factor_gt 0.1307
_refine_ls_wR_factor_ref 0.1433
_reflns_Friedel_coverage 0.922
_reflns_Friedel_fraction_full 0.985
_reflns_Friedel_fraction_max 0.985
_reflns_number_gt 4226
_reflns_number_total 5650
_reflns_threshold_expression 'I > 2\s(I)'
_cod_data_source_file c8nj04657c2.cif
_cod_data_source_block shelx
_cod_depositor_comments 'Adding full bibliography for 7058046--7058047.cif.'
_cod_original_cell_volume 6000.9(1)
_cod_database_code 7058047
_shelx_shelxl_version_number 2018/3

loop_
_symmetry_equiv_pos_as_xyz
'x, y, z'
'-x, -y, z'
'-x, y, z+1/2'
'x, -y, z+1/2'
'x+1/2, y+1/2, z+1/2'
'-x+1/2, -y+1/2, z+1/2'
'-x+1/2, y+1/2, z+1'
'x+1/2, -y+1/2, z+1'

loop_
_atom_site_label
_atom_site_type_symbol
_atom_site_fract_x
_atom_site_fract_y
_atom_site_fract_z
_atom_site_U_iso_or_equiv
_atom_site_adp_type
_atom_site_occupancy
_atom_site_site_symmetry_order
_atom_site_calc_flag
_atom_site_refinement_flags_posn
C2 C 0.7641(5) 0.7226(6) 0.8106(6) 0.055(2) Uani 1 1 d .
C7 C 0.7566(5) 0.7882(7) 0.7601(5) 0.057(3) Uani 1 1 d .
H7 H 0.787715 0.79631 0.723575 0.069 Uiso 1 1 calc R
C6 C 0.7025(6) 0.8429(7) 0.7631(6) 0.062(3) Uani 1 1 d .
H6 H 0.700038 0.887881 0.730816 0.074 Uiso 1 1 calc R
C5 C 0.6538(5) 0.8290(7) 0.8140(7) 0.059(3) Uani 1 1 d .
C4 C 0.6620(4) 0.7664(6) 0.8685(7) 0.056(2) Uani 1 1 d .
H4 H 0.632276 0.761468 0.906967 0.067 Uiso 1 1 calc R
C3 C 0.7140(4) 0.7123(5) 0.8649(6) 0.051(2) Uani 1 1 d .
H3 H 0.716465 0.668403 0.898435 0.062 Uiso 1 1 calc R
C1 C 0.8189(6) 0.6634(7) 0.8047(8) 0.076(3) Uani 1 1 d .
H1A H 0.815982 0.623063 0.84385 0.114 Uiso 1 1 calc R
H1B H 0.817228 0.635773 0.757404 0.114 Uiso 1 1 calc R
H1C H 0.858839 0.693183 0.808958 0.114 Uiso 1 1 calc R
C111 C 0.8476(5) 0.8856(6) 1.0309(5) 0.050(2) Uani 1 1 d .
C112 C 0.8337(6) 0.8571(8) 1.1025(6) 0.073(3) Uani 1 1 d .
H112 H 0.82306 0.801637 1.109965 0.088 Uiso 1 1 calc R
C113 C 0.8357(8) 0.9106(9) 1.1619(7) 0.096(5) Uani 1 1 d .
H113 H 0.823767 0.891162 1.208639 0.115 Uiso 1 1 calc R
C114 C 0.8544(8) 0.9905(9) 1.1549(7) 0.085(4) Uani 1 1 d .
H114 H 0.858028 1.024379 1.196575 0.102 Uiso 1 1 calc R
C115 C 0.8678(7) 1.0204(8) 1.0867(8) 0.085(4) Uani 1 1 d .
H115 H 0.879571 1.075753 1.081138 0.102 Uiso 1 1 calc R
C116 C 0.8641(6) 0.9692(7) 1.0243(6) 0.073(3) Uani 1 1 d .
H116 H 0.872726 0.991154 0.977524 0.087 Uiso 1 1 calc R
C121 C 0.8527(5) 0.7169(6) 0.9863(5) 0.052(2) Uani 1 1 d .
C122 C 0.8005(5) 0.6795(6) 1.0226(6) 0.059(3) Uani 1 1 d .
H122 H 0.760733 0.706208 1.023672 0.071 Uiso 1 1 calc R
C123 C 0.8076(8) 0.6024(7) 1.0570(7) 0.080(4) Uani 1 1 d .
H123 H 0.772553 0.578187 1.080965 0.096 Uiso 1 1 calc R
C124 C 0.8648(9) 0.5626(8) 1.0559(8) 0.092(5) Uani 1 1 d .
H124 H 0.869055 0.511163 1.078944 0.11 Uiso 1 1 calc R
C125 C 0.9182(8) 0.5991(7) 1.0198(9) 0.088(5) Uani 1 1 d .
H125 H 0.957804 0.571875 1.019058 0.106 Uiso 1 1 calc R
C126 C 0.9114(6) 0.6746(7) 0.9860(7) 0.069(3) Uani 1 1 d .
H126 H 0.946713 0.698304 0.962218 0.083 Uiso 1 1 calc R
C131 C 0.9197(5) 0.8463(5) 0.9021(6) 0.048(2) Uani 1 1 d .
C132 C 0.9751(5) 0.8599(7) 0.9435(7) 0.064(3) Uani 1 1 d .
H132 H 0.973929 0.853878 0.994909 0.077 Uiso 1 1 calc R
C133 C 1.0328(6) 0.8825(8) 0.9085(8) 0.072(3) Uani 1 1 d .
H133 H 1.070063 0.891026 0.936197 0.086 Uiso 1 1 calc R
C134 C 1.0335(6) 0.8919(8) 0.8328(8) 0.076(3) Uani 1 1 d .
H134 H 1.071252 0.909192 0.809557 0.091 Uiso 1 1 calc R
C135 C 0.9797(6) 0.8764(9) 0.7902(8) 0.075(3) Uani 1 1 d .
H135 H 0.981783 0.880473 0.738608 0.091 Uiso 1 1 calc R
C136 C 0.9226(5) 0.8547(7) 0.8245(6) 0.059(3) Uani 1 1 d .
H136 H 0.885803 0.845565 0.796001 0.07 Uiso 1 1 calc R
O1W O 0.7102(5) 0.9067(5) 0.9678(5) 0.080(2) Uani 1 1 d .
H1WA H 0.730426 0.952839 0.974609 0.12 Uiso 1 1 d GR
H1WB H 0.717452 0.879129 1.008003 0.12 Uiso 1 1 d GR
P1 P 0.84372(11) 0.82123(14) 0.94759(13) 0.0444(5) Uani 1 1 d .
P2 P 0.90494(14) 0.7116(2) 0.59753(17) 0.0649(7) Uani 1 1 d .
Ru1 Ru 0.74986(3) 0.84169(3) 0.87431(9) 0.0401(2) Uani 1 1 d .
F1 F 0.9294(7) 0.6477(8) 0.6529(7) 0.155(5) Uani 1 1 d .
F2 F 0.8904(4) 0.7759(6) 0.6617(4) 0.108(3) Uani 1 1 d .
F3 F 0.9727(5) 0.7496(8) 0.5886(6) 0.143(4) Uani 1 1 d .
F4 F 0.9180(4) 0.6500(5) 0.5297(5) 0.097(3) Uani 1 1 d .
F5 F 0.8350(4) 0.6740(8) 0.6058(6) 0.137(4) Uani 1 1 d .
F6 F 0.8764(8) 0.7750(7) 0.5393(6) 0.156(5) Uani 1 1 d .
Cl1 Cl 0.79188(11) 0.97797(13) 0.84700(14) 0.0577(6) Uani 1 1 d .
C8 C 0.5930(6) 0.8826(9) 0.8211(10) 0.090(4) Uani 1 1 d .
H8 H 0.581553 0.886058 0.873928 0.108 Uiso 1 1 calc R
C10 C 0.5389(9) 0.8410(11) 0.7809(17) 0.175(13) Uani 1 1 d .
H10A H 0.535955 0.862777 0.731285 0.263 Uiso 1 1 calc GR
H10B H 0.499131 0.851274 0.80675 0.263 Uiso 1 1 calc GR
H10C H 0.546689 0.782311 0.778797 0.263 Uiso 1 1 calc GR
C9 C 0.6005(10) 0.9633(12) 0.794(2) 0.212(17) Uani 1 1 d .
H9A H 0.593728 1.002296 0.833734 0.319 Uiso 1 1 calc GR
H9B H 0.569623 0.973223 0.755288 0.319 Uiso 1 1 calc GR
H9C H 0.643314 0.969962 0.774611 0.319 Uiso 1 1 calc GR

loop_
_atom_site_aniso_label
_atom_site_aniso_U_11
_atom_site_aniso_U_22
_atom_site_aniso_U_33
_atom_site_aniso_U_23
_atom_site_aniso_U_13
_atom_site_aniso_U_12
C2 0.062(6) 0.041(4) 0.061(6) -0.014(4) -0.004(5) -0.001(4)
C7 0.074(7) 0.070(6) 0.028(4) -0.016(4) 0.005(4) -0.004(5)
C6 0.063(7) 0.070(7) 0.052(6) 0.005(5) -0.015(5) -0.008(5)
C5 0.043(5) 0.069(6) 0.066(6) -0.007(5) -0.023(5) 0.005(5)
C4 0.039(4) 0.067(5) 0.061(5) -0.011(5) -0.001(5) -0.007(4)
C3 0.055(5) 0.043(4) 0.056(5) 0.005(4) 0.000(5) -0.014(4)
C1 0.068(7) 0.065(7) 0.095(9) -0.029(6) -0.017(7) 0.014(6)
C111 0.053(5) 0.052(5) 0.046(5) 0.000(4) -0.002(4) -0.009(5)
C112 0.090(9) 0.083(7) 0.048(6) -0.003(5) 0.002(6) -0.036(7)
C113 0.127(13) 0.108(11) 0.052(7) -0.018(6) 0.021(7) -0.037(9)
C114 0.113(11) 0.083(8) 0.059(7) -0.028(6) -0.002(7) -0.021(8)
C115 0.114(11) 0.063(7) 0.078(9) -0.017(6) -0.012(8) -0.006(7)
C116 0.101(9) 0.059(6) 0.058(6) -0.012(5) 0.004(6) -0.018(6)
C121 0.059(6) 0.050(5) 0.048(5) 0.005(4) -0.011(4) -0.003(5)
C122 0.063(6) 0.054(5) 0.061(6) 0.011(5) -0.012(5) -0.014(5)
C123 0.118(12) 0.054(6) 0.067(7) 0.007(5) -0.021(7) -0.028(7)
C124 0.137(14) 0.048(6) 0.091(9) 0.007(6) -0.035(9) -0.007(8)
C125 0.095(10) 0.052(6) 0.117(11) 0.007(7) -0.049(9) 0.003(7)
C126 0.057(6) 0.061(6) 0.089(8) 0.004(6) -0.019(6) 0.000(5)
C131 0.043(5) 0.045(5) 0.056(5) 0.002(4) 0.007(4) 0.001(4)
C132 0.049(6) 0.079(6) 0.064(6) -0.004(6) -0.004(5) 0.002(5)
C133 0.044(6) 0.076(7) 0.094(9) -0.011(7) -0.007(6) 0.000(5)
C134 0.055(7) 0.077(8) 0.097(10) -0.003(7) 0.019(7) -0.012(6)
C135 0.062(7) 0.085(8) 0.079(8) 0.004(7) 0.024(6) 0.000(7)
C136 0.042(6) 0.067(6) 0.066(7) -0.007(5) -0.002(5) 0.005(5)
O1W 0.085(6) 0.074(5) 0.081(6) -0.012(4) 0.009(4) -0.002(4)
P1 0.0443(12) 0.0454(11) 0.0433(10) -0.0008(10) -0.0024(11) -0.0016(10)
P2 0.0575(15) 0.0821(19) 0.0551(13) -0.0098(15) 0.0032(13) -0.0107(15)
Ru1 0.0371(3) 0.0437(4) 0.0396(3) -0.0002(4) 0.0016(3) -0.0003(3)
F1 0.184(12) 0.158(9) 0.124(8) 0.041(7) -0.045(8) 0.032(8)
F2 0.122(7) 0.128(6) 0.074(4) -0.049(4) 0.026(4) -0.027(5)
F3 0.101(6) 0.207(11) 0.120(7) -0.065(8) 0.041(6) -0.075(6)
F4 0.077(5) 0.122(6) 0.093(5) -0.043(4) 0.000(4) 0.009(4)
F5 0.067(5) 0.218(11) 0.126(7) -0.070(8) 0.020(5) -0.051(6)
F6 0.259(15) 0.131(7) 0.080(5) 0.000(6) -0.017(7) 0.061(9)
Cl1 0.0570(13) 0.0466(10) 0.0696(13) 0.0125(11) 0.0060(11) -0.0017(10)
C8 0.066(8) 0.078(8) 0.127(12) -0.005(8) -0.031(8) 0.006(7)
C10 0.087(12) 0.131(16) 0.31(4) -0.001(17) -0.125(18) 0.015(10)
C9 0.097(13) 0.110(14) 0.43(5) 0.03(2) -0.01(2) 0.037(12)

loop_
_atom_type_symbol
_atom_type_description
_atom_type_scat_dispersion_real
_atom_type_scat_dispersion_imag
_atom_type_scat_source
C C 0.0033 0.0016 'International Tables Vol C Tables 4.2.6.8 and 6.1.1.4'
H H 0 0 'International Tables Vol C Tables 4.2.6.8 and 6.1.1.4'
N N 0.0061 0.0033 'International Tables Vol C Tables 4.2.6.8 and 6.1.1.4'
O O 0.0106 0.006 'International Tables Vol C Tables 4.2.6.8 and 6.1.1.4'
P P 0.1023 0.0942 'International Tables Vol C Tables 4.2.6.8 and 6.1.1.4'
Ru Ru -1.2594 0.8363 'International Tables Vol C Tables 4.2.6.8 and 6.1.1.4'
F F 0.0171 0.0103 'International Tables Vol C Tables 4.2.6.8 and 6.1.1.4'
Cl Cl 0.1484 0.1585 'International Tables Vol C Tables 4.2.6.8 and 6.1.1.4'

loop_
_exptl_crystal_face_index_h
_exptl_crystal_face_index_k
_exptl_crystal_face_index_l
_exptl_crystal_face_perp_dist
0 -1 0 0.175
0 1 0 0.267
1 1 -16 0.156
0 0 1 0.138
1 0 0 0.115
-1 0 0 0.173
-2 1 0 0.151

loop_
_geom_angle_atom_site_label_1
_geom_angle_atom_site_label_2
_geom_angle_atom_site_label_3
_geom_angle
C7 C2 C3 116.6(9)
C7 C2 C1 121.5(10)
C7 C2 Ru1 70.9(5)
C3 C2 C1 121.8(10)
C3 C2 Ru1 70.0(5)
C1 C2 Ru1 133.0(7)
C2 C7 H7 119.1
C2 C7 C6 121.9(9)
C2 C7 Ru1 72.6(5)
C6 C7 H7 119.1
C6 C7 Ru1 71.2(5)
Ru1 C7 H7 129.7
C7 C6 H6 120
C7 C6 Ru1 71.5(5)
C5 C6 C7 120.0(9)
C5 C6 H6 120
C5 C6 Ru1 74.1(6)
Ru1 C6 H6 126.3
C6 C5 C4 119.1(10)
C6 C5 Ru1 70.2(6)
C6 C5 C8 124.4(11)
C4 C5 Ru1 68.3(5)
C4 C5 C8 116.2(11)
C8 C5 Ru1 129.0(8)
C5 C4 H4 119.7
C5 C4 Ru1 74.8(6)
C3 C4 C5 120.5(10)
C3 C4 H4 119.7
C3 C4 Ru1 72.8(5)
Ru1 C4 H4 124.2
C2 C3 H3 119.3
C2 C3 Ru1 72.6(5)
C4 C3 C2 121.4(9)
C4 C3 H3 119.3
C4 C3 Ru1 70.6(5)
Ru1 C3 H3 130.2
C2 C1 H1A 109.5
C2 C1 H1B 109.5
C2 C1 H1C 109.5
H1A C1 H1B 109.5
H1A C1 H1C 109.5
H1B C1 H1C 109.5
C112 C111 P1 124.1(8)
C116 C111 C112 116.5(9)
C116 C111 P1 119.4(7)
C111 C112 H112 119.9
C113 C112 C111 120.3(11)
C113 C112 H112 119.9
C112 C113 H113 118.9
C114 C113 C112 122.3(12)
C114 C113 H113 118.9
C113 C114 H114 120.5
C115 C114 C113 119.0(11)
C115 C114 H114 120.5
C114 C115 H115 119.7
C114 C115 C116 120.7(12)
C116 C115 H115 119.7
C111 C116 C115 121.1(11)
C111 C116 H116 119.4
C115 C116 H116 119.4
C122 C121 P1 119.6(8)
C126 C121 C122 117.8(9)
C126 C121 P1 122.5(8)
C121 C122 H122 119.8
C123 C122 C121 120.5(11)
C123 C122 H122 119.8
C122 C123 H123 119.7
C124 C123 C122 120.6(13)
C124 C123 H123 119.7
C123 C124 H124 120
C123 C124 C125 120.0(12)
C125 C124 H124 120
C124 C125 H125 120.2
C126 C125 C124 119.5(13)
C126 C125 H125 120.2
C121 C126 H126 119.2
C125 C126 C121 121.6(13)
C125 C126 H126 119.2
C132 C131 C136 118.9(10)
C132 C131 P1 120.7(8)
C136 C131 P1 120.4(9)
C131 C132 H132 119.7
C131 C132 C133 120.5(11)
C133 C132 H132 119.7
C132 C133 H133 120.5
C134 C133 C132 119.0(12)
C134 C133 H133 120.5
C133 C134 H134 119.2
C133 C134 C135 121.6(13)
C135 C134 H134 119.2
C134 C135 H135 120.2
C134 C135 C136 119.5(12)
C136 C135 H135 120.2
C131 C136 H136 119.8
C135 C136 C131 120.4(11)
C135 C136 H136 119.8
H1WA O1W H1WB 103.8
Ru1 O1W H1WA 110.2
Ru1 O1W H1WB 109.8
C111 P1 C121 101.9(4)
C111 P1 Ru1 114.4(3)
C121 P1 Ru1 115.0(3)
C131 P1 C111 101.8(5)
C131 P1 C121 106.7(4)
C131 P1 Ru1 115.4(4)
F1 P2 F2 91.6(7)
F1 P2 F3 91.9(8)
F1 P2 F4 91.3(6)
F1 P2 F5 89.1(8)
F1 P2 F6 177.0(8)
F2 P2 F4 177.1(6)
F3 P2 F2 89.4(5)
F3 P2 F4 90.8(5)
F3 P2 F5 179.0(8)
F3 P2 F6 91.0(8)
F5 P2 F2 90.4(5)
F5 P2 F4 89.4(5)
F6 P2 F2 89.4(5)
F6 P2 F4 87.6(5)
F6 P2 F5 88.0(8)
C2 Ru1 C5 78.2(4)
C2 Ru1 P1 93.2(3)
C2 Ru1 Cl1 128.6(3)
C7 Ru1 C2 36.4(4)
C7 Ru1 C5 65.3(4)
C7 Ru1 P1 114.0(3)
C7 Ru1 Cl1 98.1(3)
C6 Ru1 C2 67.0(4)
C6 Ru1 C7 37.3(4)
C6 Ru1 C5 35.7(4)
C6 Ru1 P1 149.4(3)
C6 Ru1 Cl1 88.2(3)
C5 Ru1 P1 165.8(3)
C5 Ru1 Cl1 107.5(3)
C4 Ru1 C2 67.3(4)
C4 Ru1 C7 78.1(4)
C4 Ru1 C6 66.1(4)
C4 Ru1 C5 36.9(4)
C4 Ru1 C3 36.7(3)
C4 Ru1 P1 129.2(3)
C4 Ru1 Cl1 142.6(3)
C3 Ru1 C2 37.4(4)
C3 Ru1 C7 65.7(4)
C3 Ru1 C6 78.0(4)
C3 Ru1 C5 65.6(4)
C3 Ru1 P1 100.8(3)
C3 Ru1 Cl1 163.8(3)
O1W Ru1 C2 149.8(4)
O1W Ru1 C7 159.0(4)
O1W Ru1 C6 122.0(4)
O1W Ru1 C5 94.7(4)
O1W Ru1 C4 89.3(4)
O1W Ru1 C3 112.9(3)
O1W Ru1 P1 87.0(3)
O1W Ru1 Cl1 81.6(2)
P1 Ru1 Cl1 86.74(8)
C5 C8 H8 108.2
C10 C8 C5 109.0(13)
C10 C8 H8 108.2
C9 C8 C5 113.8(14)
C9 C8 H8 108.2
C9 C8 C10 109.4(17)
C8 C10 H10A 109.5
C8 C10 H10B 109.5
C8 C10 H10C 109.5
H10A C10 H10B 109.5
H10A C10 H10C 109.5
H10B C10 H10C 109.5
C8 C9 H9A 109.5
C8 C9 H9B 109.5
C8 C9 H9C 109.5
H9A C9 H9B 109.5
H9A C9 H9C 109.5
H9B C9 H9C 109.5

loop_
_geom_bond_atom_site_label_1
_geom_bond_atom_site_label_2
_geom_bond_distance
C2 C7 1.402(15)
C2 C3 1.435(14)
C2 C1 1.487(15)
C2 Ru1 2.253(9)
C7 H7 0.93
C7 C6 1.427(15)
C7 Ru1 2.231(8)
C6 H6 0.93
C6 C5 1.380(16)
C6 Ru1 2.227(10)
C5 C4 1.415(16)
C5 Ru1 2.276(10)
C5 C8 1.533(17)
C4 H4 0.93
C4 C3 1.388(12)
C4 Ru1 2.190(8)
C3 H3 0.93
C3 Ru1 2.218(8)
C1 H1A 0.96
C1 H1B 0.96
C1 H1C 0.96
C111 C112 1.397(15)
C111 C116 1.392(14)
C111 P1 1.823(9)
C112 H112 0.93
C112 C113 1.373(17)
C113 H113 0.93
C113 C114 1.348(19)
C114 H114 0.93
C114 C115 1.346(17)
C115 H115 0.93
C115 C116 1.394(16)
C116 H116 0.93
C121 C122 1.400(14)
C121 C126 1.394(15)
C121 P1 1.828(9)
C122 H122 0.93
C122 C123 1.395(14)
C123 H123 0.93
C123 C124 1.35(2)
C124 H124 0.93
C124 C125 1.41(2)
C125 H125 0.93
C125 C126 1.367(16)
C126 H126 0.93
C131 C132 1.386(15)
C131 C136 1.402(16)
C131 P1 1.820(10)
C132 H132 0.93
C132 C133 1.400(16)
C133 H133 0.93
C133 C134 1.370(17)
C134 H134 0.93
C134 C135 1.376(19)
C135 H135 0.93
C135 C136 1.380(16)
C136 H136 0.93
O1W H1WA 0.8623
O1W H1WB 0.862
O1W Ru1 2.144(8)
P1 Ru1 2.373(3)
P2 F1 1.520(10)
P2 F2 1.579(7)
P2 F3 1.540(9)
P2 F4 1.595(8)
P2 F5 1.579(9)
P2 F6 1.577(11)
Ru1 Cl1 2.411(2)
C8 H8 0.98
C8 C10 1.49(2)
C8 C9 1.40(3)
C10 H10A 0.96
C10 H10B 0.96
C10 H10C 0.96
C9 H9A 0.96
C9 H9B 0.96
C9 H9C 0.96

loop_
_geom_torsion_atom_site_label_1
_geom_torsion_atom_site_label_2
_geom_torsion_atom_site_label_3
_geom_torsion_atom_site_label_4
_geom_torsion
C2 C7 C6 C5 -3.9(15)
C2 C7 C6 Ru1 54.3(8)
C7 C2 C3 C4 -2.1(13)
C7 C2 C3 Ru1 -55.2(7)
C7 C6 C5 C4 7.5(15)
C7 C6 C5 Ru1 56.9(8)
C7 C6 C5 C8 -178.7(10)
C6 C5 C4 C3 -8.6(14)
C6 C5 C4 Ru1 50.3(9)
C6 C5 C8 C10 98.6(18)
C6 C5 C8 C9 -24(2)
C5 C4 C3 C2 5.9(14)
C5 C4 C3 Ru1 59.9(8)
C4 C5 C8 C10 -87.4(18)
C4 C5 C8 C9 150.2(18)
C3 C2 C7 C6 1.0(13)
C3 C2 C7 Ru1 54.7(7)
C1 C2 C7 C6 176.9(9)
C1 C2 C7 Ru1 -129.4(9)
C1 C2 C3 C4 -177.9(9)
C1 C2 C3 Ru1 129.0(9)
C111 C112 C113 C114 -4(3)
C112 C111 C116 C115 1.5(19)
C112 C111 P1 C121 -22.8(11)
C112 C111 P1 C131 -132.9(10)
C112 C111 P1 Ru1 101.9(10)
C112 C113 C114 C115 4(3)
C113 C114 C115 C116 -2(2)
C114 C115 C116 C111 -1(2)
C116 C111 C112 C113 0.9(19)
C116 C111 P1 C121 158.6(9)
C116 C111 P1 C131 48.6(10)
C116 C111 P1 Ru1 -76.6(10)
C121 C122 C123 C124 -0.1(17)
C122 C121 C126 C125 0.0(16)
C122 C121 P1 C111 76.1(8)
C122 C121 P1 C131 -177.6(8)
C122 C121 P1 Ru1 -48.2(8)
C122 C123 C124 C125 0.2(19)
C123 C124 C125 C126 0(2)
C124 C125 C126 C121 0.1(19)
C126 C121 C122 C123 0.0(15)
C126 C121 P1 C111 -99.2(9)
C126 C121 P1 C131 7.1(10)
C126 C121 P1 Ru1 136.4(8)
C131 C132 C133 C134 0.7(19)
C132 C131 C136 C135 -0.2(17)
C132 C131 P1 C111 37.0(9)
C132 C131 P1 C121 -69.3(9)
C132 C131 P1 Ru1 161.6(7)
C132 C133 C134 C135 -3(2)
C133 C134 C135 C136 3(2)
C134 C135 C136 C131 -1.7(19)
C136 C131 C132 C133 0.7(16)
C136 C131 P1 C111 -141.0(9)
C136 C131 P1 C121 112.6(9)
C136 C131 P1 Ru1 -16.5(10)
P1 C111 C112 C113 -177.7(12)
P1 C111 C116 C115 -179.8(11)
P1 C121 C122 C123 -175.5(8)
P1 C121 C126 C125 175.4(9)
P1 C131 C132 C133 -177.3(9)
P1 C131 C136 C135 177.9(9)
Ru1 C2 C7 C6 -53.7(8)
Ru1 C2 C3 C4 53.1(8)
Ru1 C7 C6 C5 -58.2(9)
Ru1 C6 C5 C4 -49.4(9)
Ru1 C6 C5 C8 124.3(11)
Ru1 C5 C4 C3 -58.9(8)
Ru1 C5 C8 C10 -169.8(14)
Ru1 C5 C8 C9 68(2)
Ru1 C4 C3 C2 -54.0(8)
C8 C5 C4 C3 177.1(9)
C8 C5 C4 Ru1 -124.0(9)
